data_1565121
loop_
_publ_author_name
'Hu, Chen'
'Wang, Meiyi'
'Han, Xiao'
'Fan, Jingyi'
'Wei, Donghui'
'Ding, Jie'
'Ma, Zhiwei'
'Xiao, Guanjun'
'Zou, Bo'
'Hou, Hongwei'

_publ_section_title
;
 Fascinating Supramolecular Assembly through Noncovalent Interactions
 Involving Anions in Organic Ionic Crystals
;
_journal_issue 40
_journal_name_full 'The Journal of Physical Chemistry C'
_journal_page_first 22346
_journal_page_last 22353
_journal_paper_doi 10.1021/acs.jpcc.1c07151
_journal_volume 125
_journal_year 2021
_chemical_formula_moiety 'Cl, C16 H13 N6 S'
_chemical_formula_sum 'C16 H13 Cl N6 S'
_chemical_formula_weight 356.83
_space_group_crystal_system triclinic
_space_group_IT_number 2
_space_group_name_Hall '-P 1'
_space_group_name_H-M_alt 'P -1'
_atom_sites_solution_hydrogens geom
_atom_sites_solution_primary dual
_audit_creation_date 2020-10-08
_audit_creation_method
;
Olex2 1.2-beta
(compiled 2018.05.29 svn.r3508 for OlexSys, GUI svn.r5506)
;
_cell_angle_alpha 81.667(9)
_cell_angle_beta 80.676(8)
_cell_angle_gamma 65.115(7)
_cell_formula_units_Z 2
_cell_length_a 8.1317(16)
_cell_length_b 8.2472(19)
_cell_length_c 13.369(3)
_cell_measurement_reflns_used 6317
_cell_measurement_temperature 273(2)
_cell_measurement_theta_max 27.42
_cell_measurement_theta_min 2.73
_cell_volume 799.6(3)
_computing_cell_refinement 'SAINT v8.37A (Bruker, 2015)'
_computing_data_reduction 'SAINT v8.37A (Bruker, 2015)'
_computing_molecular_graphics 'Olex2 (Dolomanov et al., 2009)'
_computing_publication_material 'Olex2 (Dolomanov et al., 2009)'
_computing_structure_refinement 'ShelXL (Sheldrick, 2015)'
_computing_structure_solution 'ShelXT (Sheldrick, 2015)'
_diffrn_ambient_temperature 273.15
_diffrn_measured_fraction_theta_full 0.998
_diffrn_measured_fraction_theta_max 0.994
_diffrn_measurement_device_type 'Bruker APEX-II CCD'
_diffrn_measurement_method '\f and \w scans'
_diffrn_radiation_type MoK\a
_diffrn_radiation_wavelength 0.71073
_diffrn_reflns_av_R_equivalents 0.0294
_diffrn_reflns_av_unetI/netI 0.0297
_diffrn_reflns_Laue_measured_fraction_full 0.998
_diffrn_reflns_Laue_measured_fraction_max 0.994
_diffrn_reflns_limit_h_max 10
_diffrn_reflns_limit_h_min -10
_diffrn_reflns_limit_k_max 10
_diffrn_reflns_limit_k_min -10
_diffrn_reflns_limit_l_max 17
_diffrn_reflns_limit_l_min -17
_diffrn_reflns_number 16506
_diffrn_reflns_point_group_measured_fraction_full 0.998
_diffrn_reflns_point_group_measured_fraction_max 0.994
_diffrn_reflns_theta_full 25.242
_diffrn_reflns_theta_max 27.587
_diffrn_reflns_theta_min 2.779
_diffrn_standards_number 0
_exptl_absorpt_coefficient_mu 0.380
_exptl_absorpt_correction_T_max 0.7456
_exptl_absorpt_correction_T_min 0.6992
_exptl_absorpt_correction_type none
_exptl_absorpt_process_details
;
SADABS-2016/2 (Bruker,2016/2) was used for absorption correction.
wR2(int) was 0.1426 before and 0.0415 after correction.
The Ratio of minimum to maximum transmission is 0.9378.
The \l/2 correction factor is Not present.
;
_exptl_crystal_colour orange
_exptl_crystal_colour_primary orange
_exptl_crystal_density_diffrn 1.482
_exptl_crystal_description plate
_exptl_crystal_F_000 368
_exptl_crystal_size_max 0.2
_exptl_crystal_size_mid 0.18
_exptl_crystal_size_min 0.15
_refine_diff_density_max 0.520
_refine_diff_density_min -0.425
_refine_diff_density_rms 0.045
_refine_ls_extinction_method none
_refine_ls_goodness_of_fit_ref 1.080
_refine_ls_hydrogen_treatment constr
_refine_ls_matrix_type full
_refine_ls_number_parameters 217
_refine_ls_number_reflns 3688
_refine_ls_number_restraints 0
_refine_ls_restrained_S_all 1.080
_refine_ls_R_factor_all 0.0496
_refine_ls_R_factor_gt 0.0399
_refine_ls_shift/su_max 0.001
_refine_ls_shift/su_mean 0.000
_refine_ls_structure_factor_coef Fsqd
_refine_ls_weighting_details 'w=1/[\s^2^(Fo^2^)+(0.0469P)^2^+0.2351P] where P=(Fo^2^+2Fc^2^)/3'
_refine_ls_weighting_scheme calc
_refine_ls_wR_factor_gt 0.1054
_refine_ls_wR_factor_ref 0.1097
_reflns_Friedel_coverage 0.000
_reflns_number_gt 3011
_reflns_number_total 3688
_reflns_threshold_expression 'I > 2\s(I)'
_cod_data_source_file jp1c07151_si_004.cif
_cod_data_source_block a
_cod_database_code 1565121
_shelx_shelxl_version_number 2016/6
_shelx_space_group_comment
;
The symmetry employed for this shelxl refinement is uniquely defined
by the following loop, which should always be used as a source of
symmetry information in preference to the above space-group names.
They are only intended as comments.
;
_shelx_estimated_absorpt_t_max 0.945
_shelx_estimated_absorpt_t_min 0.928
_olex2_refinement_description
;
1. Fixed Uiso
 At 1.2 times of:
  All C(H) groups, All N(H) groups
2.a Aromatic/amide H refined with riding coordinates:
 N4(H4), N5(H5), N3(H3), C11(H11), C14(H14), C10(H10), C13(H13), C16(H16),
 C15(H15), C4(H4A), C2(H2), C1(H1), C3(H3A)
;
_olex2_submission_special_instructions 'No special instructions were received'

loop_
_space_group_symop_operation_xyz
'x, y, z'
'-x, -y, -z'

loop_
_atom_site_label
_atom_site_type_symbol
_atom_site_fract_x
_atom_site_fract_y
_atom_site_fract_z
_atom_site_U_iso_or_equiv
_atom_site_adp_type
_atom_site_occupancy
_atom_site_site_symmetry_order
_atom_site_calc_flag
_atom_site_refinement_flags_posn
_atom_site_refinement_flags_adp
_atom_site_refinement_flags_occupancy
_atom_site_disorder_assembly
_atom_site_disorder_group
Cl1 Cl 0.70947(6) 0.03629(6) 0.90901(4) 0.06150(17) Uani 1 1 d . . . . .
S1 S 0.01124(7) 0.73762(9) 0.62518(4) 0.07078(19) Uani 1 1 d . . . . .
N6 N 0.7766(2) 0.7955(2) 0.41615(11) 0.0528(4) Uani 1 1 d . . . . .
N4 N 0.4820(2) 0.8009(2) 0.44729(12) 0.0551(4) Uani 1 1 d . . . . .
H4 H 0.377932 0.842904 0.424134 0.066 Uiso 1 1 calc R . . . .
N5 N 0.3348(2) 0.35204(18) 0.99379(11) 0.0506(4) Uani 1 1 d . . . . .
H5 H 0.411366 0.242587 0.988180 0.061 Uiso 1 1 calc R . . . .
N3 N 0.4533(2) 0.41711(19) 0.83313(12) 0.0539(4) Uani 1 1 d . . . . .
H3 H 0.533317 0.308187 0.838037 0.065 Uiso 1 1 calc R . . . .
N2 N 0.1620(2) 0.7819(2) 0.54591(12) 0.0566(4) Uani 1 1 d . . . . .
N1 N 0.1324(2) 0.6195(2) 0.71509(13) 0.0592(4) Uani 1 1 d . . . . .
C6 C 0.4880(2) 0.7068(2) 0.54176(13) 0.0446(4) Uani 1 1 d . . . . .
C7 C 0.3185(2) 0.7035(2) 0.58850(13) 0.0440(4) Uani 1 1 d . . . . .
C11 C 0.6366(2) 0.6122(3) 0.59443(14) 0.0499(4) Uani 1 1 d . . . . .
H11 H 0.750628 0.607289 0.565866 0.060 Uiso 1 1 calc R . . . .
C5 C 0.6159(2) 0.8391(2) 0.38352(13) 0.0471(4) Uani 1 1 d . . . . .
C12 C 0.3336(2) 0.4759(2) 0.91538(13) 0.0428(4) Uani 1 1 d . . . . .
C8 C 0.3023(2) 0.6101(2) 0.68587(13) 0.0459(4) Uani 1 1 d . . . . .
C14 C 0.0967(3) 0.6952(2) 1.01513(14) 0.0504(4) Uani 1 1 d . . . . .
H14 H 0.016026 0.813738 1.022854 0.060 Uiso 1 1 calc R . . . .
C9 C 0.4587(2) 0.5195(2) 0.73893(13) 0.0460(4) Uani 1 1 d . . . . .
C10 C 0.6192(2) 0.5228(2) 0.69082(14) 0.0506(4) Uani 1 1 d . . . . .
H10 H 0.723431 0.461980 0.723933 0.061 Uiso 1 1 calc R . . . .
C13 C 0.2103(3) 0.6526(2) 0.92748(14) 0.0476(4) Uani 1 1 d . . . . .
H13 H 0.205854 0.741795 0.875362 0.057 Uiso 1 1 calc R . . . .
C16 C 0.2200(3) 0.3934(2) 1.08109(14) 0.0553(5) Uani 1 1 d . . . . .
H16 H 0.224507 0.303573 1.132776 0.066 Uiso 1 1 calc R . . . .
C15 C 0.0996(3) 0.5635(3) 1.09336(14) 0.0532(4) Uani 1 1 d . . . . .
H15 H 0.020286 0.592256 1.152859 0.064 Uiso 1 1 calc R . . . .
C4 C 0.5740(3) 0.9223(3) 0.28657(14) 0.0558(5) Uani 1 1 d . . . . .
H4A H 0.459789 0.951900 0.266463 0.067 Uiso 1 1 calc R . . . .
C2 C 0.8722(3) 0.9174(3) 0.25451(15) 0.0581(5) Uani 1 1 d . . . . .
H2 H 0.962539 0.943033 0.212267 0.070 Uiso 1 1 calc R . . . .
C1 C 0.9003(3) 0.8371(3) 0.35078(15) 0.0566(5) Uani 1 1 d . . . . .
H1 H 1.012710 0.809293 0.372659 0.068 Uiso 1 1 calc R . . . .
C3 C 0.7049(3) 0.9592(3) 0.22210(15) 0.0601(5) Uani 1 1 d . . . . .
H3A H 0.681587 1.012164 0.156693 0.072 Uiso 1 1 calc R . . . .

loop_
_atom_site_aniso_label
_atom_site_aniso_U_11
_atom_site_aniso_U_22
_atom_site_aniso_U_33
_atom_site_aniso_U_23
_atom_site_aniso_U_13
_atom_site_aniso_U_12
Cl1 0.0524(3) 0.0413(2) 0.0858(4) 0.0049(2) -0.0259(2) -0.01106(19)
S1 0.0443(3) 0.1057(5) 0.0642(3) 0.0038(3) -0.0153(2) -0.0326(3)
N6 0.0478(8) 0.0660(10) 0.0427(8) -0.0031(7) -0.0078(6) -0.0208(7)
N4 0.0455(8) 0.0740(10) 0.0449(8) 0.0054(7) -0.0147(7) -0.0232(8)
N5 0.0654(10) 0.0339(7) 0.0488(8) 0.0031(6) -0.0179(7) -0.0145(7)
N3 0.0564(9) 0.0397(7) 0.0514(9) 0.0040(6) -0.0096(7) -0.0070(7)
N2 0.0433(8) 0.0737(10) 0.0511(9) -0.0013(8) -0.0152(7) -0.0198(8)
N1 0.0512(9) 0.0739(11) 0.0562(10) 0.0023(8) -0.0108(7) -0.0300(8)
C6 0.0436(9) 0.0499(9) 0.0408(9) -0.0067(7) -0.0094(7) -0.0172(7)
C7 0.0414(9) 0.0467(9) 0.0427(9) -0.0055(7) -0.0121(7) -0.0135(7)
C11 0.0399(9) 0.0627(11) 0.0471(10) -0.0039(8) -0.0088(7) -0.0199(8)
C5 0.0501(10) 0.0498(9) 0.0404(9) -0.0061(7) -0.0076(7) -0.0177(8)
C12 0.0472(9) 0.0392(8) 0.0435(9) 0.0026(7) -0.0159(7) -0.0173(7)
C8 0.0437(9) 0.0471(9) 0.0470(9) -0.0051(7) -0.0073(7) -0.0174(7)
C14 0.0559(10) 0.0412(9) 0.0520(10) -0.0056(7) -0.0162(8) -0.0138(8)
C9 0.0491(9) 0.0407(8) 0.0434(9) -0.0019(7) -0.0102(7) -0.0123(7)
C10 0.0416(9) 0.0536(10) 0.0498(10) -0.0025(8) -0.0150(8) -0.0100(8)
C13 0.0587(10) 0.0357(8) 0.0481(10) 0.0045(7) -0.0154(8) -0.0182(7)
C16 0.0783(13) 0.0493(10) 0.0429(10) 0.0055(8) -0.0153(9) -0.0304(10)
C15 0.0630(12) 0.0546(10) 0.0462(10) -0.0047(8) -0.0101(8) -0.0264(9)
C4 0.0603(11) 0.0580(11) 0.0490(10) 0.0012(8) -0.0163(9) -0.0225(9)
C2 0.0653(12) 0.0592(11) 0.0493(11) -0.0068(9) 0.0035(9) -0.0275(10)
C1 0.0489(10) 0.0669(12) 0.0517(11) -0.0075(9) -0.0041(8) -0.0211(9)
C3 0.0785(14) 0.0597(11) 0.0428(10) 0.0047(8) -0.0117(9) -0.0298(10)

loop_
_atom_type_symbol
_atom_type_description
_atom_type_scat_dispersion_real
_atom_type_scat_dispersion_imag
_atom_type_scat_source
C C 0.0033 0.0016 'International Tables Vol C Tables 4.2.6.8 and 6.1.1.4'
H H 0.0000 0.0000 'International Tables Vol C Tables 4.2.6.8 and 6.1.1.4'
Cl Cl 0.1484 0.1585 'International Tables Vol C Tables 4.2.6.8 and 6.1.1.4'
N N 0.0061 0.0033 'International Tables Vol C Tables 4.2.6.8 and 6.1.1.4'
S S 0.1246 0.1234 'International Tables Vol C Tables 4.2.6.8 and 6.1.1.4'

loop_
_geom_angle_atom_site_label_1
_geom_angle_atom_site_label_2
_geom_angle_atom_site_label_3
_geom_angle
_geom_angle_site_symmetry_1
_geom_angle_site_symmetry_3
_geom_angle_publ_flag
N1 S1 N2 100.84(8) . . ?
C5 N6 C1 116.51(16) . . ?
C6 N4 H4 114.6 . . ?
C6 N4 C5 130.73(15) . . ?
C5 N4 H4 114.6 . . ?
C12 N5 H5 118.7 . . ?
C12 N5 C16 122.66(15) . . ?
C16 N5 H5 118.7 . . ?
C12 N3 H3 117.3 . . ?
C12 N3 C9 125.44(14) . . ?
C9 N3 H3 117.3 . . ?
C7 N2 S1 106.29(13) . . ?
C8 N1 S1 106.51(13) . . ?
N4 C6 C7 115.25(15) . . ?
C11 C6 N4 128.24(17) . . ?
C11 C6 C7 116.48(16) . . ?
N2 C7 C6 124.33(16) . . ?
N2 C7 C8 113.54(16) . . ?
C6 C7 C8 122.10(15) . . ?
C6 C11 H11 119.4 . . ?
C6 C11 C10 121.10(17) . . ?
C10 C11 H11 119.4 . . ?
N6 C5 N4 119.45(16) . . ?
N6 C5 C4 123.09(18) . . ?
N4 C5 C4 117.46(16) . . ?
N5 C12 C13 117.32(16) . . ?
N3 C12 N5 116.71(15) . . ?
N3 C12 C13 125.96(15) . . ?
N1 C8 C7 112.81(15) . . ?
N1 C8 C9 127.91(17) . . ?
C9 C8 C7 119.28(16) . . ?
C13 C14 H14 119.6 . . ?
C13 C14 C15 120.75(17) . . ?
C15 C14 H14 119.6 . . ?
N3 C9 C8 121.83(16) . . ?
C10 C9 N3 121.07(16) . . ?
C10 C9 C8 116.87(16) . . ?
C11 C10 H10 117.9 . . ?
C9 C10 C11 124.11(16) . . ?
C9 C10 H10 117.9 . . ?
C12 C13 H13 119.9 . . ?
C14 C13 C12 120.25(16) . . ?
C14 C13 H13 119.9 . . ?
N5 C16 H16 119.7 . . ?
C15 C16 N5 120.50(17) . . ?
C15 C16 H16 119.7 . . ?
C14 C15 H15 120.8 . . ?
C16 C15 C14 118.49(18) . . ?
C16 C15 H15 120.8 . . ?
C5 C4 H4A 120.8 . . ?
C3 C4 C5 118.34(18) . . ?
C3 C4 H4A 120.8 . . ?
C1 C2 H2 121.1 . . ?
C1 C2 C3 117.70(19) . . ?
C3 C2 H2 121.1 . . ?
N6 C1 C2 124.59(19) . . ?
N6 C1 H1 117.7 . . ?
C2 C1 H1 117.7 . . ?
C4 C3 C2 119.74(18) . . ?
C4 C3 H3A 120.1 . . ?
C2 C3 H3A 120.1 . . ?

loop_
_geom_bond_atom_site_label_1
_geom_bond_atom_site_label_2
_geom_bond_distance
_geom_bond_site_symmetry_2
_geom_bond_publ_flag
S1 N2 1.6136(17) . ?
S1 N1 1.6131(17) . ?
N6 C5 1.331(2) . ?
N6 C1 1.346(2) . ?
N4 H4 0.8600 . ?
N4 C6 1.380(2) . ?
N4 C5 1.386(2) . ?
N5 H5 0.8600 . ?
N5 C12 1.352(2) . ?
N5 C16 1.358(2) . ?
N3 H3 0.8600 . ?
N3 C12 1.342(2) . ?
N3 C9 1.417(2) . ?
N2 C7 1.340(2) . ?
N1 C8 1.345(2) . ?
C6 C7 1.428(2) . ?
C6 C11 1.374(2) . ?
C7 C8 1.430(2) . ?
C11 H11 0.9300 . ?
C11 C10 1.407(3) . ?
C5 C4 1.399(2) . ?
C12 C13 1.393(2) . ?
C8 C9 1.421(2) . ?
C14 H14 0.9300 . ?
C14 C13 1.358(3) . ?
C14 C15 1.389(3) . ?
C9 C10 1.368(3) . ?
C10 H10 0.9300 . ?
C13 H13 0.9300 . ?
C16 H16 0.9300 . ?
C16 C15 1.346(3) . ?
C15 H15 0.9300 . ?
C4 H4A 0.9300 . ?
C4 C3 1.367(3) . ?
C2 H2 0.9300 . ?
C2 C1 1.367(3) . ?
C2 C3 1.382(3) . ?
C1 H1 0.9300 . ?
C3 H3A 0.9300 . ?
